data_8106155
loop_
_publ_author_name
'Ou, Guang-Chuan'
'Jia, Guo-Kai'
'Zeng, Fei'
'Tan, Ying-zhi'
'Wang, Qiong'

_publ_section_title
;
 Crystal structure of
 (2-(chlorophenyl)-5-methyl-1,3-dioxane-5-carboxylato--\k2
 O,O&#x2032;)(5,5,7,12,12,14-hexamethyl-1,4,8,11-tetraazacyclotetradecane-\k4
 N,N&#x2032;,N&#x2032;&#x2032;,N&#x2032;&#x2032;&#x2032;)nickel(II)
 perchlorate monohydrate, Ni(C16H36N4)(C12H12O4Cl)ClO4&#x22C5;H2O
;
_journal_issue 3
_journal_name_full 'Zeitschrift f\"ur Kristallographie - New Crystal Structures'
_journal_page_first 369
_journal_page_last 370
_journal_paper_doi 10.1515/ncrs-2017-0253
_journal_volume 233
_journal_year 2018
_chemical_formula_sum 'C28 H50 Cl2 N4 Ni O9'
_chemical_formula_weight 716.33
_space_group_IT_number 14
_space_group_name_Hall '-P 2yn'
_space_group_name_H-M_alt 'P 1 21/n 1'
_symmetry_cell_setting monoclinic
_symmetry_space_group_name_H-M 'P 1 21/n 1'
_atom_sites_solution_hydrogens geom
_atom_sites_solution_primary direct
_atom_sites_solution_secondary difmap
_cell_angle_alpha 90.00
_cell_angle_beta 102.421(4)
_cell_angle_gamma 90.00
_cell_formula_units_Z 4
_cell_length_a 10.333(4)
_cell_length_b 26.305(9)
_cell_length_c 12.640(5)
_cell_measurement_reflns_used 9947
_cell_measurement_temperature 296(2)
_cell_measurement_theta_max 26.11
_cell_measurement_theta_min 2.16
_cell_volume 3355(2)
_computing_cell_refinement 'Bruker SMART'
_computing_data_collection 'Bruker SMART'
_computing_data_reduction 'Bruker SAINT'
_computing_molecular_graphics 'Bruker SHELXTL'
_computing_publication_material 'Bruker SHELXTL'
_computing_structure_refinement 'SHELXL-97 (Sheldrick, 1997)'
_computing_structure_solution 'SHELXS-97 (Sheldrick, 1990)'
_diffrn_ambient_temperature 296(2)
_diffrn_measured_fraction_theta_full 0.988
_diffrn_measured_fraction_theta_max 0.988
_diffrn_measurement_device_type 'CCD area detector'
_diffrn_measurement_method 'phi and omega scans'
_diffrn_radiation_monochromator graphite
_diffrn_radiation_source 'fine-focus sealed tube'
_diffrn_radiation_type MoK\a
_diffrn_radiation_wavelength 0.71073
_diffrn_reflns_av_R_equivalents 0.0289
_diffrn_reflns_av_sigmaI/netI 0.0242
_diffrn_reflns_limit_h_max 13
_diffrn_reflns_limit_h_min -13
_diffrn_reflns_limit_k_max 34
_diffrn_reflns_limit_k_min -33
_diffrn_reflns_limit_l_max 16
_diffrn_reflns_limit_l_min -16
_diffrn_reflns_number 37530
_diffrn_reflns_theta_full 27.55
_diffrn_reflns_theta_max 27.55
_diffrn_reflns_theta_min 1.55
_exptl_absorpt_coefficient_mu 0.793
_exptl_absorpt_correction_T_max 0.8575
_exptl_absorpt_correction_T_min 0.7168
_exptl_absorpt_correction_type multi-scan
_exptl_crystal_colour blue
_exptl_crystal_density_diffrn 1.418
_exptl_crystal_density_method 'not measured'
_exptl_crystal_description prism
_exptl_crystal_F_000 1520
_exptl_crystal_size_max 0.45
_exptl_crystal_size_mid 0.23
_exptl_crystal_size_min 0.20
_refine_diff_density_max 0.685
_refine_diff_density_min -0.596
_refine_diff_density_rms 0.054
_refine_ls_extinction_method none
_refine_ls_goodness_of_fit_ref 1.038
_refine_ls_hydrogen_treatment mixed
_refine_ls_matrix_type full
_refine_ls_number_parameters 410
_refine_ls_number_reflns 7665
_refine_ls_number_restraints 3
_refine_ls_restrained_S_all 1.038
_refine_ls_R_factor_all 0.0531
_refine_ls_R_factor_gt 0.0391
_refine_ls_shift/su_max 0.000
_refine_ls_shift/su_mean 0.000
_refine_ls_structure_factor_coef Fsqd
_refine_ls_weighting_details 'calc w=1/[\s^2^(Fo^2^)+(0.0526P)^2^+1.9764P] where P=(Fo^2^+2Fc^2^)/3'
_refine_ls_weighting_scheme calc
_refine_ls_wR_factor_gt 0.1013
_refine_ls_wR_factor_ref 0.1090
_reflns_number_gt 6114
_reflns_number_total 7665
_reflns_threshold_expression >2sigma(I)
_cod_data_source_file suppl_ncrs-2017-0253_suppl.cif
_cod_data_source_block 1
_cod_depositor_comments
;
The following automatic conversions were performed:

data item '_symmetry_cell_setting' value 'Monoclinic' was changed to
'monoclinic' in accordance with the built-in table derived from the
CIF Core dictionary named 'cif_core.dic' version 2.4.5 last updated
on 2014-11-21.

Automatic conversion script
Id: cif_fix_values 8738 2021-04-28 16:35:53Z antanas 
;
_cod_original_sg_symbol_H-M P2(1)/n
_cod_database_code 8106155

loop_
_symmetry_equiv_pos_as_xyz
'x, y, z'
'-x+1/2, y+1/2, -z+1/2'
'-x, -y, -z'
'x-1/2, -y-1/2, z-1/2'

loop_
_atom_site_label
_atom_site_type_symbol
_atom_site_fract_x
_atom_site_fract_y
_atom_site_fract_z
_atom_site_U_iso_or_equiv
_atom_site_adp_type
_atom_site_occupancy
_atom_site_symmetry_multiplicity
_atom_site_calc_flag
_atom_site_refinement_flags
_atom_site_disorder_assembly
_atom_site_disorder_group
Ni1 Ni 0.64292(2) 0.151289(9) -0.02413(2) 0.02668(8) Uani 1 1 d . . .
Cl2 Cl 0.75668(9) 0.00377(4) 0.59676(6) 0.0854(3) Uani 1 1 d . . .
O1 O 0.63312(15) 0.16210(6) 0.13897(12) 0.0358(3) Uani 1 1 d . . .
N3 N 0.49349(17) 0.20762(7) -0.06464(14) 0.0321(4) Uani 1 1 d . . .
H3A H 0.4676 0.2144 -0.0017 0.039 Uiso 1 1 calc R . .
N2 N 0.60361(17) 0.12316(6) -0.18222(14) 0.0311(4) Uani 1 1 d . . .
H2C H 0.6527 0.1418 -0.2198 0.037 Uiso 1 1 calc R . .
O3 O 0.71756(17) 0.08111(6) 0.35529(13) 0.0433(4) Uani 1 1 d . . .
N1 N 0.79790(18) 0.09646(7) 0.00534(16) 0.0375(4) Uani 1 1 d . . .
H1C H 0.7689 0.0712 0.0437 0.045 Uiso 1 1 calc R . .
O2 O 0.53077(15) 0.09638(6) 0.05509(12) 0.0370(3) Uani 1 1 d . . .
N4 N 0.77366(17) 0.21027(7) -0.03629(14) 0.0323(4) Uani 1 1 d . . .
H4D H 0.7823 0.2112 -0.1064 0.039 Uiso 1 1 calc R . .
O4 O 0.57426(17) 0.02152(6) 0.25934(14) 0.0439(4) Uani 1 1 d . . .
C17 C 0.5631(2) 0.12332(8) 0.13939(17) 0.0312(4) Uani 1 1 d . . .
C21 C 0.6182(3) 0.11968(9) 0.34236(19) 0.0459(6) Uani 1 1 d . . .
H21A H 0.6590 0.1526 0.3381 0.055 Uiso 1 1 calc R . .
H21B H 0.5783 0.1198 0.4052 0.055 Uiso 1 1 calc R . .
C23 C 0.6603(2) 0.03294(9) 0.35933(19) 0.0418(5) Uani 1 1 d . . .
H23 H 0.6095 0.0328 0.4165 0.050 Uiso 1 1 calc R . .
C6 C 0.3679(2) 0.19621(9) -0.14575(18) 0.0374(5) Uani 1 1 d . . .
C11 C 0.9096(2) 0.20960(10) 0.03253(19) 0.0425(5) Uani 1 1 d . . .
H11 H 0.9029 0.2144 0.1081 0.051 Uiso 1 1 calc R . .
C13 C 0.9800(2) 0.15931(10) 0.0243(2) 0.0461(6) Uani 1 1 d . . .
H13A H 0.9769 0.1532 -0.0519 0.055 Uiso 1 1 calc R . .
H13B H 1.0724 0.1639 0.0592 0.055 Uiso 1 1 calc R . .
C22 C 0.4651(2) 0.05629(9) 0.2406(2) 0.0448(6) Uani 1 1 d . . .
H22A H 0.4148 0.0519 0.2965 0.054 Uiso 1 1 calc R . .
H22B H 0.4070 0.0486 0.1714 0.054 Uiso 1 1 calc R . .
C5 C 0.4002(2) 0.17467(9) -0.24935(18) 0.0403(5) Uani 1 1 d . . .
H5A H 0.3181 0.1734 -0.3036 0.048 Uiso 1 1 calc R . .
H5B H 0.4573 0.1990 -0.2747 0.048 Uiso 1 1 calc R . .
C10 C 0.6989(3) 0.25588(9) -0.0183(2) 0.0445(6) Uani 1 1 d . . .
H10A H 0.7445 0.2860 -0.0351 0.053 Uiso 1 1 calc R . .
H10B H 0.6931 0.2577 0.0572 0.053 Uiso 1 1 calc R . .
C3 C 0.4656(2) 0.12269(9) -0.24732(18) 0.0366(5) Uani 1 1 d . . .
H3 H 0.4142 0.0984 -0.2143 0.044 Uiso 1 1 calc R . .
C18 C 0.5107(2) 0.11112(9) 0.24052(18) 0.0380(5) Uani 1 1 d . . .
C2 C 0.6613(3) 0.07187(9) -0.1698(2) 0.0457(6) Uani 1 1 d . . .
H2A H 0.6635 0.0580 -0.2405 0.055 Uiso 1 1 calc R . .
H2B H 0.6071 0.0498 -0.1358 0.055 Uiso 1 1 calc R . .
C14 C 0.9325(2) 0.11101(10) 0.0703(2) 0.0466(6) Uani 1 1 d . . .
C24 C 0.7670(2) -0.00602(9) 0.3851(2) 0.0434(5) Uani 1 1 d . . .
C8 C 0.2888(2) 0.15861(11) -0.0933(2) 0.0492(6) Uani 1 1 d . . .
H8A H 0.3408 0.1286 -0.0723 0.074 Uiso 1 1 calc R . .
H8B H 0.2089 0.1497 -0.1441 0.074 Uiso 1 1 calc R . .
H8C H 0.2668 0.1739 -0.0304 0.074 Uiso 1 1 calc R . .
C4 C 0.4615(3) 0.10565(10) -0.3639(2) 0.0515(6) Uani 1 1 d . . .
H4A H 0.5157 0.1279 -0.3962 0.077 Uiso 1 1 calc R . .
H4B H 0.3718 0.1069 -0.4049 0.077 Uiso 1 1 calc R . .
H4C H 0.4942 0.0715 -0.3636 0.077 Uiso 1 1 calc R . .
C19 C 0.3933(3) 0.14688(11) 0.2405(3) 0.0598(8) Uani 1 1 d . . .
H19A H 0.3288 0.1429 0.1739 0.090 Uiso 1 1 calc R . .
H19B H 0.4240 0.1814 0.2470 0.090 Uiso 1 1 calc R . .
H19C H 0.3537 0.1387 0.3004 0.090 Uiso 1 1 calc R . .
C1 C 0.7998(3) 0.07412(10) -0.1014(2) 0.0502(6) Uani 1 1 d . . .
H1A H 0.8369 0.0401 -0.0918 0.060 Uiso 1 1 calc R . .
H1B H 0.8553 0.0946 -0.1376 0.060 Uiso 1 1 calc R . .
C7 C 0.2830(3) 0.24402(11) -0.1753(2) 0.0542(7) Uani 1 1 d . . .
H7A H 0.2713 0.2605 -0.1103 0.081 Uiso 1 1 calc R . .
H7B H 0.1980 0.2346 -0.2184 0.081 Uiso 1 1 calc R . .
H7C H 0.3264 0.2668 -0.2158 0.081 Uiso 1 1 calc R . .
C9 C 0.5625(2) 0.25402(9) -0.0887(2) 0.0429(5) Uani 1 1 d . . .
H9A H 0.5130 0.2838 -0.0757 0.052 Uiso 1 1 calc R . .
H9B H 0.5682 0.2540 -0.1643 0.052 Uiso 1 1 calc R . .
C15 C 0.9219(3) 0.11795(13) 0.1877(2) 0.0591(7) Uani 1 1 d . . .
H15A H 0.8534 0.1422 0.1913 0.089 Uiso 1 1 calc R . .
H15B H 1.0048 0.1301 0.2295 0.089 Uiso 1 1 calc R . .
H15C H 0.9007 0.0860 0.2164 0.089 Uiso 1 1 calc R . .
C12 C 0.9933(3) 0.25259(12) 0.0023(3) 0.0648(8) Uani 1 1 d . . .
H12A H 1.0028 0.2481 -0.0710 0.097 Uiso 1 1 calc R . .
H12B H 1.0791 0.2522 0.0501 0.097 Uiso 1 1 calc R . .
H12C H 0.9507 0.2845 0.0088 0.097 Uiso 1 1 calc R . .
C16 C 1.0338(3) 0.06865(13) 0.0662(3) 0.0728(9) Uani 1 1 d . . .
H16A H 1.0003 0.0369 0.0866 0.109 Uiso 1 1 calc R . .
H16B H 1.1158 0.0766 0.1155 0.109 Uiso 1 1 calc R . .
H16C H 1.0487 0.0660 -0.0060 0.109 Uiso 1 1 calc R . .
Cl1 Cl 0.84508(6) 0.19698(2) 0.66895(5) 0.04612(15) Uani 1 1 d . . .
O5 O 0.7573(3) 0.22473(12) 0.7206(2) 0.0948(9) Uani 1 1 d . . .
C25 C 0.8165(3) -0.02216(11) 0.4905(2) 0.0511(6) Uani 1 1 d . . .
C29 C 0.8203(3) -0.02842(12) 0.3047(2) 0.0597(7) Uani 1 1 d . . .
H29 H 0.7893 -0.0187 0.2330 0.072 Uiso 1 1 calc R . .
C26 C 0.9149(3) -0.05859(13) 0.5148(3) 0.0697(9) Uani 1 1 d . . .
H26 H 0.9467 -0.0686 0.5862 0.084 Uiso 1 1 calc R . .
C27 C 0.9649(3) -0.07964(13) 0.4339(3) 0.0787(10) Uani 1 1 d . . .
H27 H 1.0309 -0.1042 0.4500 0.094 Uiso 1 1 calc R . .
C28 C 0.9184(3) -0.06478(14) 0.3290(3) 0.0760(10) Uani 1 1 d . . .
H28 H 0.9530 -0.0792 0.2738 0.091 Uiso 1 1 calc R . .
O8 O 0.9394(4) 0.17401(19) 0.7460(3) 0.172(2) Uani 1 1 d . . .
O6 O 0.9019(5) 0.22828(16) 0.6117(4) 0.198(2) Uani 1 1 d . . .
O7 O 0.7763(4) 0.16257(18) 0.5995(5) 0.197(3) Uani 1 1 d . . .
O1W O 0.3453(3) 0.01373(10) 0.9597(2) 0.0768(6) Uani 1 1 d D . .
H1WB H 0.400(3) 0.0382(10) 0.987(3) 0.092 Uiso 1 1 d D . .
H1WA H 0.382(3) -0.0013(12) 0.912(2) 0.092 Uiso 1 1 d D . .

loop_
_atom_site_aniso_label
_atom_site_aniso_U_11
_atom_site_aniso_U_22
_atom_site_aniso_U_33
_atom_site_aniso_U_23
_atom_site_aniso_U_13
_atom_site_aniso_U_12
Ni1 0.02724(14) 0.02631(14) 0.02772(14) 0.00051(10) 0.00868(10) -0.00056(10)
Cl2 0.0822(6) 0.1344(8) 0.0433(4) 0.0112(5) 0.0218(4) 0.0023(6)
O1 0.0420(9) 0.0332(8) 0.0332(8) 0.0015(6) 0.0106(6) -0.0049(6)
N3 0.0335(9) 0.0339(9) 0.0311(9) 0.0033(7) 0.0118(7) 0.0050(7)
N2 0.0342(9) 0.0297(9) 0.0315(9) -0.0025(7) 0.0118(7) -0.0036(7)
O3 0.0534(10) 0.0390(9) 0.0359(8) -0.0001(7) 0.0058(7) -0.0099(8)
N1 0.0323(9) 0.0359(10) 0.0447(11) 0.0039(8) 0.0092(8) 0.0041(8)
O2 0.0407(8) 0.0384(8) 0.0333(8) -0.0039(6) 0.0114(6) -0.0041(7)
N4 0.0342(9) 0.0332(9) 0.0313(9) -0.0023(7) 0.0108(7) -0.0066(7)
O4 0.0462(9) 0.0348(8) 0.0471(10) 0.0033(7) 0.0021(7) -0.0062(7)
C17 0.0314(10) 0.0315(11) 0.0317(10) 0.0041(8) 0.0088(8) 0.0043(8)
C21 0.0710(17) 0.0375(12) 0.0309(11) -0.0019(9) 0.0147(11) -0.0021(12)
C23 0.0503(14) 0.0408(12) 0.0351(12) 0.0064(10) 0.0110(10) -0.0057(10)
C6 0.0306(11) 0.0462(13) 0.0351(11) 0.0077(10) 0.0063(9) 0.0068(9)
C11 0.0366(12) 0.0538(14) 0.0366(12) -0.0063(10) 0.0071(9) -0.0118(11)
C13 0.0274(11) 0.0641(16) 0.0476(14) -0.0025(12) 0.0099(10) -0.0032(11)
C22 0.0419(13) 0.0455(13) 0.0484(14) 0.0103(11) 0.0127(11) -0.0062(11)
C5 0.0406(12) 0.0462(13) 0.0326(11) 0.0065(10) 0.0047(9) 0.0022(10)
C10 0.0513(14) 0.0287(11) 0.0551(15) -0.0049(10) 0.0148(11) -0.0066(10)
C3 0.0376(12) 0.0383(12) 0.0339(11) -0.0001(9) 0.0073(9) -0.0079(9)
C18 0.0457(13) 0.0369(12) 0.0352(11) 0.0033(9) 0.0171(10) 0.0014(10)
C2 0.0516(14) 0.0333(12) 0.0508(14) -0.0118(10) 0.0083(11) 0.0053(10)
C14 0.0312(12) 0.0569(15) 0.0504(14) 0.0061(12) 0.0059(10) 0.0085(11)
C24 0.0452(13) 0.0408(13) 0.0436(13) 0.0049(10) 0.0082(10) -0.0068(10)
C8 0.0307(12) 0.0684(17) 0.0495(14) 0.0106(12) 0.0109(10) -0.0010(11)
C4 0.0638(17) 0.0496(14) 0.0383(13) -0.0099(11) 0.0046(12) -0.0078(13)
C19 0.0646(18) 0.0635(18) 0.0609(18) 0.0074(14) 0.0349(15) 0.0170(14)
C1 0.0463(14) 0.0463(14) 0.0588(16) -0.0121(12) 0.0132(12) 0.0129(11)
C7 0.0483(15) 0.0610(17) 0.0528(15) 0.0110(13) 0.0101(12) 0.0242(13)
C9 0.0491(14) 0.0294(11) 0.0521(14) 0.0063(10) 0.0149(11) 0.0041(10)
C15 0.0447(15) 0.085(2) 0.0437(15) 0.0141(14) -0.0002(11) 0.0011(14)
C12 0.0486(16) 0.0668(19) 0.078(2) -0.0091(16) 0.0118(14) -0.0280(14)
C16 0.0446(16) 0.077(2) 0.092(2) 0.0086(18) 0.0056(16) 0.0248(15)
Cl1 0.0460(3) 0.0534(4) 0.0399(3) 0.0042(3) 0.0114(2) -0.0043(3)
O5 0.0825(17) 0.143(2) 0.0642(15) -0.0075(15) 0.0272(13) 0.0298(17)
C25 0.0497(15) 0.0555(16) 0.0465(14) 0.0083(12) 0.0070(11) -0.0098(12)
C29 0.0624(18) 0.0648(18) 0.0496(16) -0.0045(13) 0.0070(13) 0.0043(14)
C26 0.0634(19) 0.071(2) 0.065(2) 0.0212(17) -0.0085(16) -0.0042(16)
C27 0.062(2) 0.066(2) 0.100(3) -0.002(2) -0.0010(19) 0.0133(17)
C28 0.068(2) 0.074(2) 0.083(2) -0.0214(19) 0.0109(18) 0.0110(17)
O8 0.187(4) 0.220(4) 0.088(2) 0.016(3) -0.015(2) 0.115(4)
O6 0.281(6) 0.143(3) 0.238(5) 0.057(3) 0.205(5) -0.010(4)
O7 0.092(2) 0.196(4) 0.282(6) -0.171(4) -0.006(3) -0.010(3)
O1W 0.0883(17) 0.0732(16) 0.0711(16) -0.0079(12) 0.0216(13) -0.0088(13)

loop_
_atom_type_symbol
_atom_type_description
_atom_type_scat_dispersion_real
_atom_type_scat_dispersion_imag
_atom_type_scat_source
C C 0.0033 0.0016 'International Tables Vol C Tables 4.2.6.8 and 6.1.1.4'
H H 0.0000 0.0000 'International Tables Vol C Tables 4.2.6.8 and 6.1.1.4'
N N 0.0061 0.0033 'International Tables Vol C Tables 4.2.6.8 and 6.1.1.4'
O O 0.0106 0.0060 'International Tables Vol C Tables 4.2.6.8 and 6.1.1.4'
Ni Ni 0.3393 1.1124 'International Tables Vol C Tables 4.2.6.8 and 6.1.1.4'
Cl Cl 0.1484 0.1585 'International Tables Vol C Tables 4.2.6.8 and 6.1.1.4'

loop_
_geom_angle_atom_site_label_1
_geom_angle_atom_site_label_2
_geom_angle_atom_site_label_3
_geom_angle
_geom_angle_site_symmetry_1
_geom_angle_site_symmetry_3
N4 Ni1 N2 100.90(7) . .
N4 Ni1 O1 98.05(6) . .
N2 Ni1 O1 160.92(6) . .
N4 Ni1 N3 84.95(8) . .
N2 Ni1 N3 92.00(7) . .
O1 Ni1 N3 87.49(6) . .
N4 Ni1 N1 92.41(8) . .
N2 Ni1 N1 84.92(7) . .
O1 Ni1 N1 96.50(7) . .
N3 Ni1 N1 175.50(7) . .
N4 Ni1 O2 157.93(6) . .
N2 Ni1 O2 100.84(6) . .
O1 Ni1 O2 60.43(6) . .
N3 Ni1 O2 98.04(7) . .
N1 Ni1 O2 85.77(7) . .
N4 Ni1 C17 127.98(7) . .
N2 Ni1 C17 131.12(7) . .
O1 Ni1 C17 30.06(6) . .
N3 Ni1 C17 93.03(7) . .
N1 Ni1 C17 91.46(7) . .
O2 Ni1 C17 30.37(6) . .
C17 O1 Ni1 92.50(12) . .
C9 N3 C6 114.17(17) . .
C9 N3 Ni1 105.54(13) . .
C6 N3 Ni1 120.17(13) . .
C9 N3 H3A 105.2 . .
C6 N3 H3A 105.2 . .
Ni1 N3 H3A 105.2 . .
C2 N2 C3 111.76(17) . .
C2 N2 Ni1 103.44(14) . .
C3 N2 Ni1 119.95(13) . .
C2 N2 H2C 107.0 . .
C3 N2 H2C 107.0 . .
Ni1 N2 H2C 107.0 . .
C23 O3 C21 110.30(19) . .
C1 N1 C14 114.07(18) . .
C1 N1 Ni1 105.52(14) . .
C14 N1 Ni1 119.72(15) . .
C1 N1 H1C 105.5 . .
C14 N1 H1C 105.5 . .
Ni1 N1 H1C 105.5 . .
C17 O2 Ni1 86.92(12) . .
C10 N4 C11 112.43(18) . .
C10 N4 Ni1 103.02(13) . .
C11 N4 Ni1 119.63(14) . .
C10 N4 H4D 107.0 . .
C11 N4 H4D 107.0 . .
Ni1 N4 H4D 107.0 . .
C23 O4 C22 109.52(19) . .
O1 C17 O2 120.15(19) . .
O1 C17 C18 119.00(19) . .
O2 C17 C18 120.74(19) . .
O1 C17 Ni1 57.44(10) . .
O2 C17 Ni1 62.71(11) . .
C18 C17 Ni1 174.89(15) . .
O3 C21 C18 111.53(18) . .
O3 C21 H21A 109.3 . .
C18 C21 H21A 109.3 . .
O3 C21 H21B 109.3 . .
C18 C21 H21B 109.3 . .
H21A C21 H21B 108.0 . .
O3 C23 O4 110.39(18) . .
O3 C23 C24 109.3(2) . .
O4 C23 C24 110.1(2) . .
O3 C23 H23 109.0 . .
O4 C23 H23 109.0 . .
C24 C23 H23 109.0 . .
N3 C6 C8 107.37(18) . .
N3 C6 C5 110.08(17) . .
C8 C6 C5 111.7(2) . .
N3 C6 C7 111.6(2) . .
C8 C6 C7 107.8(2) . .
C5 C6 C7 108.32(19) . .
N4 C11 C12 111.2(2) . .
N4 C11 C13 112.05(19) . .
C12 C11 C13 108.8(2) . .
N4 C11 H11 108.2 . .
C12 C11 H11 108.2 . .
C13 C11 H11 108.2 . .
C14 C13 C11 120.0(2) . .
C14 C13 H13A 107.3 . .
C11 C13 H13A 107.3 . .
C14 C13 H13B 107.3 . .
C11 C13 H13B 107.3 . .
H13A C13 H13B 106.9 . .
O4 C22 C18 111.94(19) . .
O4 C22 H22A 109.2 . .
C18 C22 H22A 109.2 . .
O4 C22 H22B 109.2 . .
C18 C22 H22B 109.2 . .
H22A C22 H22B 107.9 . .
C3 C5 C6 119.76(19) . .
C3 C5 H5A 107.4 . .
C6 C5 H5A 107.4 . .
C3 C5 H5B 107.4 . .
C6 C5 H5B 107.4 . .
H5A C5 H5B 106.9 . .
N4 C10 C9 109.89(19) . .
N4 C10 H10A 109.7 . .
C9 C10 H10A 109.7 . .
N4 C10 H10B 109.7 . .
C9 C10 H10B 109.7 . .
H10A C10 H10B 108.2 . .
N2 C3 C5 111.80(18) . .
N2 C3 C4 111.11(19) . .
C5 C3 C4 109.03(19) . .
N2 C3 H3 108.3 . .
C5 C3 H3 108.3 . .
C4 C3 H3 108.3 . .
C22 C18 C21 108.04(19) . .
C22 C18 C17 111.50(19) . .
C21 C18 C17 110.52(19) . .
C22 C18 C19 109.7(2) . .
C21 C18 C19 110.0(2) . .
C17 C18 C19 107.08(19) . .
N2 C2 C1 109.80(19) . .
N2 C2 H2A 109.7 . .
C1 C2 H2A 109.7 . .
N2 C2 H2B 109.7 . .
C1 C2 H2B 109.7 . .
H2A C2 H2B 108.2 . .
N1 C14 C13 109.83(19) . .
N1 C14 C15 108.1(2) . .
C13 C14 C15 111.7(2) . .
N1 C14 C16 110.7(2) . .
C13 C14 C16 108.3(2) . .
C15 C14 C16 108.2(2) . .
C29 C24 C25 116.8(3) . .
C29 C24 C23 121.6(2) . .
C25 C24 C23 121.5(2) . .
C6 C8 H8A 109.5 . .
C6 C8 H8B 109.5 . .
H8A C8 H8B 109.5 . .
C6 C8 H8C 109.5 . .
H8A C8 H8C 109.5 . .
H8B C8 H8C 109.5 . .
C3 C4 H4A 109.5 . .
C3 C4 H4B 109.5 . .
H4A C4 H4B 109.5 . .
C3 C4 H4C 109.5 . .
H4A C4 H4C 109.5 . .
H4B C4 H4C 109.5 . .
C18 C19 H19A 109.5 . .
C18 C19 H19B 109.5 . .
H19A C19 H19B 109.5 . .
C18 C19 H19C 109.5 . .
H19A C19 H19C 109.5 . .
H19B C19 H19C 109.5 . .
N1 C1 C2 110.08(19) . .
N1 C1 H1A 109.6 . .
C2 C1 H1A 109.6 . .
N1 C1 H1B 109.6 . .
C2 C1 H1B 109.6 . .
H1A C1 H1B 108.2 . .
C6 C7 H7A 109.5 . .
C6 C7 H7B 109.5 . .
H7A C7 H7B 109.5 . .
C6 C7 H7C 109.5 . .
H7A C7 H7C 109.5 . .
H7B C7 H7C 109.5 . .
N3 C9 C10 109.83(19) . .
N3 C9 H9A 109.7 . .
C10 C9 H9A 109.7 . .
N3 C9 H9B 109.7 . .
C10 C9 H9B 109.7 . .
H9A C9 H9B 108.2 . .
C14 C15 H15A 109.5 . .
C14 C15 H15B 109.5 . .
H15A C15 H15B 109.5 . .
C14 C15 H15C 109.5 . .
H15A C15 H15C 109.5 . .
H15B C15 H15C 109.5 . .
C11 C12 H12A 109.5 . .
C11 C12 H12B 109.5 . .
H12A C12 H12B 109.5 . .
C11 C12 H12C 109.5 . .
H12A C12 H12C 109.5 . .
H12B C12 H12C 109.5 . .
C14 C16 H16A 109.5 . .
C14 C16 H16B 109.5 . .
H16A C16 H16B 109.5 . .
C14 C16 H16C 109.5 . .
H16A C16 H16C 109.5 . .
H16B C16 H16C 109.5 . .
O6 Cl1 O7 107.3(4) . .
O6 Cl1 O8 109.6(4) . .
O7 Cl1 O8 111.3(3) . .
O6 Cl1 O5 109.5(2) . .
O7 Cl1 O5 110.0(2) . .
O8 Cl1 O5 109.1(2) . .
C26 C25 C24 121.8(3) . .
C26 C25 Cl2 117.9(2) . .
C24 C25 Cl2 120.3(2) . .
C28 C29 C24 121.4(3) . .
C28 C29 H29 119.3 . .
C24 C29 H29 119.3 . .
C27 C26 C25 119.7(3) . .
C27 C26 H26 120.1 . .
C25 C26 H26 120.1 . .
C26 C27 C28 120.2(3) . .
C26 C27 H27 119.9 . .
C28 C27 H27 119.9 . .
C27 C28 C29 120.1(3) . .
C27 C28 H28 119.9 . .
C29 C28 H28 119.9 . .
H1WB O1W H1WA 105.2(15) . .

loop_
_geom_bond_atom_site_label_1
_geom_bond_atom_site_label_2
_geom_bond_distance
_geom_bond_site_symmetry_2
Ni1 N4 2.0845(18) .
Ni1 N2 2.0872(18) .
Ni1 O1 2.1051(17) .
Ni1 N3 2.1218(18) .
Ni1 N1 2.1276(19) .
Ni1 O2 2.2207(16) .
Ni1 C17 2.495(2) .
Cl2 C25 1.735(3) .
O1 C17 1.251(3) .
N3 C9 1.478(3) .
N3 C6 1.501(3) .
N3 H3A 0.9100 .
N2 C2 1.470(3) .
N2 C3 1.485(3) .
N2 H2C 0.9100 .
O3 C23 1.404(3) .
O3 C21 1.428(3) .
N1 C1 1.475(3) .
N1 C14 1.505(3) .
N1 H1C 0.9100 .
O2 C17 1.263(3) .
N4 C10 1.471(3) .
N4 C11 1.485(3) .
N4 H4D 0.9100 .
O4 C23 1.412(3) .
O4 C22 1.432(3) .
C17 C18 1.526(3) .
C21 C18 1.525(3) .
C21 H21A 0.9700 .
C21 H21B 0.9700 .
C23 C24 1.489(3) .
C23 H23 0.9800 .
C6 C8 1.523(3) .
C6 C5 1.528(3) .
C6 C7 1.533(3) .
C11 C12 1.521(4) .
C11 C13 1.524(4) .
C11 H11 0.9800 .
C13 C14 1.522(4) .
C13 H13A 0.9700 .
C13 H13B 0.9700 .
C22 C18 1.517(3) .
C22 H22A 0.9700 .
C22 H22B 0.9700 .
C5 C3 1.523(3) .
C5 H5A 0.9700 .
C5 H5B 0.9700 .
C10 C9 1.496(4) .
C10 H10A 0.9700 .
C10 H10B 0.9700 .
C3 C4 1.532(3) .
C3 H3 0.9800 .
C18 C19 1.535(3) .
C2 C1 1.506(4) .
C2 H2A 0.9700 .
C2 H2B 0.9700 .
C14 C15 1.522(4) .
C14 C16 1.537(4) .
C24 C29 1.386(4) .
C24 C25 1.387(4) .
C8 H8A 0.9600 .
C8 H8B 0.9600 .
C8 H8C 0.9600 .
C4 H4A 0.9600 .
C4 H4B 0.9600 .
C4 H4C 0.9600 .
C19 H19A 0.9600 .
C19 H19B 0.9600 .
C19 H19C 0.9600 .
C1 H1A 0.9700 .
C1 H1B 0.9700 .
C7 H7A 0.9600 .
C7 H7B 0.9600 .
C7 H7C 0.9600 .
C9 H9A 0.9700 .
C9 H9B 0.9700 .
C15 H15A 0.9600 .
C15 H15B 0.9600 .
C15 H15C 0.9600 .
C12 H12A 0.9600 .
C12 H12B 0.9600 .
C12 H12C 0.9600 .
C16 H16A 0.9600 .
C16 H16B 0.9600 .
C16 H16C 0.9600 .
Cl1 O6 1.315(3) .
Cl1 O7 1.351(3) .
Cl1 O8 1.362(3) .
Cl1 O5 1.427(2) .
C25 C26 1.383(4) .
C29 C28 1.380(4) .
C29 H29 0.9300 .
C26 C27 1.358(5) .
C26 H26 0.9300 .
C27 C28 1.367(5) .
C27 H27 0.9300 .
C28 H28 0.9300 .
O1W H1WB 0.877(10) .
O1W H1WA 0.873(10) .

loop_
_geom_hbond_atom_site_label_D
_geom_hbond_atom_site_label_H
_geom_hbond_atom_site_label_A
_geom_hbond_distance_DH
_geom_hbond_distance_HA
_geom_hbond_distance_DA
_geom_hbond_angle_DHA
_geom_hbond_site_symmetry_A
N3 H3A O6 0.91 2.28 3.101(4) 149.6 4_565
N4 H4D O5 0.91 2.18 3.065(3) 165.6 1_554
O1W H1WB O2 0.877(10) 2.099(10) 2.976(3) 179(4) 1_556
O1W H1WA O4 0.873(10) 2.368(17) 3.195(3) 158(4) 3_656
O1W H1WA O2 0.873(10) 2.66(3) 3.189(3) 120(3) 3_656

loop_
_geom_torsion_atom_site_label_1
_geom_torsion_atom_site_label_2
_geom_torsion_atom_site_label_3
_geom_torsion_atom_site_label_4
_geom_torsion
_geom_torsion_site_symmetry_1
_geom_torsion_site_symmetry_2
_geom_torsion_site_symmetry_3
_geom_torsion_site_symmetry_4
N4 Ni1 O1 C17 -175.01(12) . . . .
N2 Ni1 O1 C17 11.6(3) . . . .
N3 Ni1 O1 C17 100.46(13) . . . .
N1 Ni1 O1 C17 -81.63(13) . . . .
O2 Ni1 O1 C17 -0.25(11) . . . .
N4 Ni1 N3 C9 5.42(14) . . . .
N2 Ni1 N3 C9 -95.35(14) . . . .
O1 Ni1 N3 C9 103.74(14) . . . .
N1 Ni1 N3 C9 -48.8(10) . . . .
O2 Ni1 N3 C9 163.41(14) . . . .
C17 Ni1 N3 C9 133.30(14) . . . .
N4 Ni1 N3 C6 136.19(15) . . . .
N2 Ni1 N3 C6 35.43(15) . . . .
O1 Ni1 N3 C6 -125.49(15) . . . .
N1 Ni1 N3 C6 82.0(9) . . . .
O2 Ni1 N3 C6 -65.82(15) . . . .
C17 Ni1 N3 C6 -95.93(15) . . . .
N4 Ni1 N2 C2 114.27(14) . . . .
O1 Ni1 N2 C2 -72.4(3) . . . .
N3 Ni1 N2 C2 -160.49(14) . . . .
N1 Ni1 N2 C2 22.78(14) . . . .
O2 Ni1 N2 C2 -61.92(15) . . . .
C17 Ni1 N2 C2 -64.71(17) . . . .
N4 Ni1 N2 C3 -120.45(15) . . . .
O1 Ni1 N2 C3 52.9(3) . . . .
N3 Ni1 N2 C3 -35.21(15) . . . .
N1 Ni1 N2 C3 148.06(16) . . . .
O2 Ni1 N2 C3 63.36(15) . . . .
C17 Ni1 N2 C3 60.57(18) . . . .
N4 Ni1 N1 C1 -94.86(16) . . . .
N2 Ni1 N1 C1 5.87(15) . . . .
O1 Ni1 N1 C1 166.75(15) . . . .
N3 Ni1 N1 C1 -40.9(10) . . . .
O2 Ni1 N1 C1 107.17(16) . . . .
C17 Ni1 N1 C1 137.03(16) . . . .
N4 Ni1 N1 C14 35.38(17) . . . .
N2 Ni1 N1 C14 136.11(17) . . . .
O1 Ni1 N1 C14 -63.02(17) . . . .
N3 Ni1 N1 C14 89.3(9) . . . .
O2 Ni1 N1 C14 -122.59(17) . . . .
C17 Ni1 N1 C14 -92.73(17) . . . .
N4 Ni1 O2 C17 14.2(2) . . . .
N2 Ni1 O2 C17 -175.83(12) . . . .
O1 Ni1 O2 C17 0.25(11) . . . .
N3 Ni1 O2 C17 -82.23(13) . . . .
N1 Ni1 O2 C17 100.17(13) . . . .
N2 Ni1 N4 C10 114.31(14) . . . .
O1 Ni1 N4 C10 -63.49(14) . . . .
N3 Ni1 N4 C10 23.25(14) . . . .
N1 Ni1 N4 C10 -160.40(14) . . . .
O2 Ni1 N4 C10 -75.7(2) . . . .
C17 Ni1 N4 C10 -66.66(16) . . . .
N2 Ni1 N4 C11 -120.10(16) . . . .
O1 Ni1 N4 C11 62.10(16) . . . .
N3 Ni1 N4 C11 148.84(16) . . . .
N1 Ni1 N4 C11 -34.81(16) . . . .
O2 Ni1 N4 C11 49.9(3) . . . .
C17 Ni1 N4 C11 58.93(18) . . . .
Ni1 O1 C17 O2 0.4(2) . . . .
Ni1 O1 C17 C18 -175.73(17) . . . .
Ni1 O2 C17 O1 -0.42(19) . . . .
Ni1 O2 C17 C18 175.69(18) . . . .
N4 Ni1 C17 O1 6.28(16) . . . .
N2 Ni1 C17 O1 -174.99(11) . . . .
N3 Ni1 C17 O1 -79.68(13) . . . .
N1 Ni1 C17 O1 100.48(13) . . . .
O2 Ni1 C17 O1 179.6(2) . . . .
N4 Ni1 C17 O2 -173.29(11) . . . .
N2 Ni1 C17 O2 5.44(16) . . . .
O1 Ni1 C17 O2 -179.6(2) . . . .
N3 Ni1 C17 O2 100.75(13) . . . .
N1 Ni1 C17 O2 -79.09(13) . . . .
N4 Ni1 C17 C18 53.2(18) . . . .
N2 Ni1 C17 C18 -128.0(18) . . . .
O1 Ni1 C17 C18 47.0(17) . . . .
N3 Ni1 C17 C18 -32.7(18) . . . .
N1 Ni1 C17 C18 147.4(18) . . . .
O2 Ni1 C17 C18 -133.5(18) . . . .
C23 O3 C21 C18 -57.7(2) . . . .
C21 O3 C23 O4 65.0(2) . . . .
C21 O3 C23 C24 -173.75(18) . . . .
C22 O4 C23 O3 -64.8(2) . . . .
C22 O4 C23 C24 174.41(18) . . . .
C9 N3 C6 C8 -162.77(19) . . . .
Ni1 N3 C6 C8 70.3(2) . . . .
C9 N3 C6 C5 75.5(2) . . . .
Ni1 N3 C6 C5 -51.4(2) . . . .
C9 N3 C6 C7 -44.8(2) . . . .
Ni1 N3 C6 C7 -171.73(15) . . . .
C10 N4 C11 C12 -65.4(3) . . . .
Ni1 N4 C11 C12 173.64(17) . . . .
C10 N4 C11 C13 172.63(19) . . . .
Ni1 N4 C11 C13 51.6(2) . . . .
N4 C11 C13 C14 -68.4(3) . . . .
C12 C11 C13 C14 168.3(2) . . . .
C23 O4 C22 C18 58.1(2) . . . .
N3 C6 C5 C3 67.1(3) . . . .
C8 C6 C5 C3 -52.1(3) . . . .
C7 C6 C5 C3 -170.6(2) . . . .
C11 N4 C10 C9 -179.26(19) . . . .
Ni1 N4 C10 C9 -49.1(2) . . . .
C2 N2 C3 C5 173.44(19) . . . .
Ni1 N2 C3 C5 52.2(2) . . . .
C2 N2 C3 C4 -64.5(2) . . . .
Ni1 N2 C3 C4 174.24(15) . . . .
C6 C5 C3 N2 -68.0(3) . . . .
C6 C5 C3 C4 168.7(2) . . . .
O4 C22 C18 C21 -50.1(3) . . . .
O4 C22 C18 C17 71.6(2) . . . .
O4 C22 C18 C19 -170.0(2) . . . .
O3 C21 C18 C22 49.6(3) . . . .
O3 C21 C18 C17 -72.7(2) . . . .
O3 C21 C18 C19 169.3(2) . . . .
O1 C17 C18 C22 -162.8(2) . . . .
O2 C17 C18 C22 21.1(3) . . . .
Ni1 C17 C18 C22 152.5(17) . . . .
O1 C17 C18 C21 -42.6(3) . . . .
O2 C17 C18 C21 141.3(2) . . . .
Ni1 C17 C18 C21 -87.3(18) . . . .
O1 C17 C18 C19 77.2(3) . . . .
O2 C17 C18 C19 -98.9(2) . . . .
Ni1 C17 C18 C19 32.5(19) . . . .
C3 N2 C2 C1 -178.74(19) . . . .
Ni1 N2 C2 C1 -48.3(2) . . . .
C1 N1 C14 C13 74.9(3) . . . .
Ni1 N1 C14 C13 -51.5(2) . . . .
C1 N1 C14 C15 -163.1(2) . . . .
Ni1 N1 C14 C15 70.6(2) . . . .
C1 N1 C14 C16 -44.7(3) . . . .
Ni1 N1 C14 C16 -171.06(19) . . . .
C11 C13 C14 N1 67.6(3) . . . .
C11 C13 C14 C15 -52.3(3) . . . .
C11 C13 C14 C16 -171.4(2) . . . .
O3 C23 C24 C29 -86.2(3) . . . .
O4 C23 C24 C29 35.2(3) . . . .
O3 C23 C24 C25 94.8(3) . . . .
O4 C23 C24 C25 -143.8(2) . . . .
C14 N1 C1 C2 -167.2(2) . . . .
Ni1 N1 C1 C2 -33.8(2) . . . .
N2 C2 C1 N1 57.9(3) . . . .
C6 N3 C9 C10 -167.77(19) . . . .
Ni1 N3 C9 C10 -33.6(2) . . . .
N4 C10 C9 N3 58.3(3) . . . .
C29 C24 C25 C26 0.4(4) . . . .
C23 C24 C25 C26 179.5(3) . . . .
C29 C24 C25 Cl2 179.7(2) . . . .
C23 C24 C25 Cl2 -1.2(3) . . . .
C25 C24 C29 C28 -0.4(4) . . . .
C23 C24 C29 C28 -179.5(3) . . . .
C24 C25 C26 C27 -0.3(5) . . . .
Cl2 C25 C26 C27 -179.7(3) . . . .
C25 C26 C27 C28 0.2(5) . . . .
C26 C27 C28 C29 -0.2(6) . . . .
C24 C29 C28 C27 0.3(5) . . . .
